data_7203014
loop_
_publ_author_name
'Lin, Jian-Guo'
'Zang, Shuang-Quan'
'Tian, Zhen-Fang'
'Li, Yi-Zhi'
'Xu, Yan-Yan'
'Zhu, Hui-Zhen'
'Meng, Qing-Jin'

_publ_section_title
;
 Metal--organic frameworks constructed from mixed-ligand
 1,2,3,4-tetra-(4-pyridyl)-butane and benzene-polycarboxylate acids:
 syntheses, structures and physical properties
;
_journal_issue 10
_journal_name_full CrystEngComm
_journal_page_first 915
_journal_paper_doi 10.1039/b708389k
_journal_volume 9
_journal_year 2007
_chemical_formula_moiety 'C42 H32 N4 O14 Zn3, 1.2(H2 O), 2(H0.80 O0.40)'
_chemical_formula_sum 'C42 H36 N4 O16 Zn3'
_chemical_formula_weight 1048.86
_chemical_name_systematic
;
?
;
_space_group_IT_number 15
_symmetry_cell_setting monoclinic
_symmetry_space_group_name_Hall '-C 2yc'
_symmetry_space_group_name_H-M 'C 1 2/c 1'
_atom_sites_solution_hydrogens geom
_atom_sites_solution_primary direct
_atom_sites_solution_secondary difmap
_audit_creation_method SHELXL-97
_cell_angle_alpha 90.00
_cell_angle_beta 118.826(2)
_cell_angle_gamma 90.00
_cell_formula_units_Z 4
_cell_length_a 25.896(2)
_cell_length_b 11.0511(9)
_cell_length_c 17.3434(15)
_cell_measurement_temperature 291(2)
_cell_measurement_theta_max 19.554
_cell_measurement_theta_min 2.676
_cell_volume 4348.3(6)
_computing_cell_refinement SMART
_computing_data_collection 'SMART (Bruker, 2000)'
_computing_data_reduction 'SAINT (Bruker, 2000)'
_computing_molecular_graphics SHELXTL
_computing_publication_material SHELXTL
_computing_structure_refinement SHELXTL
_computing_structure_solution 'SHELXTL (Bruker, 2000)'
_diffrn_ambient_temperature 291(2)
_diffrn_measured_fraction_theta_full 0.987
_diffrn_measured_fraction_theta_max 0.987
_diffrn_radiation_monochromator graphite
_diffrn_radiation_source 'fine-focus sealed tube'
_diffrn_radiation_type MoK\a
_diffrn_radiation_wavelength 0.71073
_diffrn_reflns_av_R_equivalents 0.0350
_diffrn_reflns_av_sigmaI/netI 0.0546
_diffrn_reflns_limit_h_max 30
_diffrn_reflns_limit_h_min -31
_diffrn_reflns_limit_k_max 12
_diffrn_reflns_limit_k_min -13
_diffrn_reflns_limit_l_max 21
_diffrn_reflns_limit_l_min -17
_diffrn_reflns_number 11498
_diffrn_reflns_theta_full 26.00
_diffrn_reflns_theta_max 26.00
_diffrn_reflns_theta_min 2.05
_exptl_absorpt_coefficient_mu 1.719
_exptl_absorpt_correction_T_max 0.66
_exptl_absorpt_correction_T_min 0.59
_exptl_absorpt_correction_type multi-scan
_exptl_absorpt_process_details '(SADABS: Bruker, 2000)'
_exptl_crystal_density_diffrn 1.602
_exptl_crystal_density_method 'not measured'
_exptl_crystal_F_000 2136
_exptl_crystal_size_max 0.32
_exptl_crystal_size_mid 0.26
_exptl_crystal_size_min 0.24
_refine_diff_density_max 0.420
_refine_diff_density_min -0.895
_refine_diff_density_rms 0.065
_refine_ls_extinction_method none
_refine_ls_goodness_of_fit_ref 1.083
_refine_ls_hydrogen_treatment constr
_refine_ls_matrix_type full
_refine_ls_number_parameters 299
_refine_ls_number_reflns 4232
_refine_ls_number_restraints 0
_refine_ls_restrained_S_all 1.083
_refine_ls_R_factor_all 0.0874
_refine_ls_R_factor_gt 0.0550
_refine_ls_shift/su_max 0.000
_refine_ls_shift/su_mean 0.000
_refine_ls_structure_factor_coef Fsqd
_refine_ls_weighting_details 'calc w=1/[\s^2^(Fo^2^)+(0.07P)^2^+1.99P] where P=(Fo^2^+2Fc^2^)/3'
_refine_ls_weighting_scheme calc
_refine_ls_wR_factor_gt 0.1284
_refine_ls_wR_factor_ref 0.1367
_reflns_number_gt 3062
_reflns_number_total 4232
_reflns_threshold_expression >2sigma(I)
_cod_data_source_file b708389k.txt
_cod_data_source_block c2c
_cod_depositor_comments
;
The following automatic conversions were performed:
'_symmetry_cell_setting' value 'Monoclinic' changed to 'monoclinic'
according to '/home/saulius/struct/CIF-dictionaries/cif_core.dic'
dictionary named 'cif_core.dic' version 2.4.1 from 2010-06-29.

Automatic conversion script
Id: cif_fix_enum 1527 2010-12-29 10:47:43Z saulius 
;
_cod_original_cell_volume 4348.4(6)
_cod_original_sg_symbol_H-M 'C 2/c'
_cod_database_code 7203014

loop_
_symmetry_equiv_pos_as_xyz
'x, y, z'
'-x, y, -z+1/2'
'x+1/2, y+1/2, z'
'-x+1/2, y+1/2, -z+1/2'
'-x, -y, -z'
'x, -y, z-1/2'
'-x+1/2, -y+1/2, -z'
'x+1/2, -y+1/2, z-1/2'

loop_
_atom_site_label
_atom_site_type_symbol
_atom_site_fract_x
_atom_site_fract_y
_atom_site_fract_z
_atom_site_U_iso_or_equiv
_atom_site_adp_type
_atom_site_occupancy
_atom_site_symmetry_multiplicity
_atom_site_calc_flag
_atom_site_refinement_flags
_atom_site_disorder_assembly
_atom_site_disorder_group
C1 C 0.20860(18) 0.8443(3) 0.0470(3) 0.0367(9) Uani 1 1 d . . .
C2 C 0.16448(18) 0.7654(4) -0.0086(3) 0.0387(10) Uani 1 1 d . . .
H2 H 0.1535 0.7009 0.0148 0.046 Uiso 1 1 calc R . .
C3 C 0.13736(18) 0.7826(4) -0.0974(3) 0.0386(9) Uani 1 1 d . . .
C4 C 0.15421(18) 0.8742(4) -0.1332(3) 0.0369(9) Uani 1 1 d . . .
H4 H 0.1346 0.8847 -0.1939 0.044 Uiso 1 1 calc R . .
C5 C 0.2008(2) 0.9536(4) -0.0801(3) 0.0435(10) Uani 1 1 d . . .
C6 C 0.22698(19) 0.9337(3) 0.0109(3) 0.0407(10) Uani 1 1 d . . .
H6 H 0.2581 0.9832 0.0483 0.049 Uiso 1 1 calc R . .
C7 C 0.2344(2) 0.8362(4) 0.1450(3) 0.0449(11) Uani 1 1 d . . .
C8 C 0.0879(2) 0.7004(5) -0.1593(3) 0.0541(13) Uani 1 1 d . . .
C9 C 0.2168(2) 1.0528(4) -0.1175(3) 0.0502(12) Uani 1 1 d . . .
C10 C 0.49590(19) 0.5543(4) 0.5218(3) 0.0421(10) Uani 1 1 d . . .
H10 H 0.5001 0.5273 0.5784 0.051 Uiso 1 1 d R . .
C11 C 0.5454(2) 0.6506(4) 0.5423(3) 0.0475(11) Uani 1 1 d . . .
H11A H 0.5821 0.6088 0.5581 0.057 Uiso 1 1 calc R . .
H11B H 0.5351 0.6970 0.4894 0.057 Uiso 1 1 calc R . .
C12 C 0.43601(18) 0.6139(4) 0.4717(3) 0.0397(10) Uani 1 1 d . . .
C13 C 0.39698(19) 0.6144(3) 0.5019(3) 0.0380(10) Uani 1 1 d . . .
H13 H 0.4068 0.5796 0.5560 0.046 Uiso 1 1 calc R . .
C14 C 0.34144(16) 0.6675(3) 0.4513(2) 0.0324(9) Uani 1 1 d . . .
H14 H 0.3158 0.6703 0.4746 0.039 Uiso 1 1 calc R . .
C15 C 0.3655(2) 0.7188(4) 0.3448(3) 0.0466(11) Uani 1 1 d . . .
H15 H 0.3563 0.7574 0.2921 0.056 Uiso 1 1 calc R . .
C16 C 0.41981(19) 0.6681(4) 0.3932(3) 0.0416(11) Uani 1 1 d . . .
H16 H 0.4465 0.6708 0.3717 0.050 Uiso 1 1 calc R . .
C17 C 0.5551(2) 0.7375(4) 0.6163(3) 0.0431(10) Uani 1 1 d . . .
C18 C 0.5369(2) 0.8572(4) 0.5977(3) 0.0517(12) Uani 1 1 d . . .
H18 H 0.5238 0.8877 0.5413 0.062 Uiso 1 1 calc R . .
C19 C 0.5383(2) 0.9315(4) 0.6634(3) 0.0473(11) Uani 1 1 d . . .
H19 H 0.5261 1.0116 0.6509 0.057 Uiso 1 1 calc R . .
C20 C 0.5761(2) 0.7661(4) 0.7663(3) 0.0494(11) Uani 1 1 d . . .
H20 H 0.5892 0.7356 0.8227 0.059 Uiso 1 1 calc R . .
C21 C 0.5747(2) 0.6919(4) 0.7006(3) 0.0483(11) Uani 1 1 d . . .
H21 H 0.5868 0.6117 0.7130 0.058 Uiso 1 1 calc R . .
N1 N 0.32387(15) 0.7136(3) 0.3729(2) 0.0372(8) Uani 1 1 d . . .
N2 N 0.55789(17) 0.8859(4) 0.7477(2) 0.0490(10) Uani 1 1 d . . .
O1 O 0.27283(16) 0.9089(3) 0.1948(2) 0.0550(9) Uani 1 1 d . . .
O2 O 0.21332(15) 0.7564(3) 0.1742(2) 0.0489(8) Uani 1 1 d . . .
O3 O 0.07260(15) 0.6163(3) -0.1281(2) 0.0545(9) Uani 1 1 d . . .
O4 O 0.06139(15) 0.7189(3) -0.2383(2) 0.0524(8) Uani 1 1 d . . .
O5 O 0.19290(17) 1.0741(4) -0.1978(2) 0.0665(10) Uani 1 1 d . . .
O6 O 0.25547(18) 1.1243(4) -0.0688(2) 0.0714(11) Uani 1 1 d . . .
O7 O 0.19596(16) 0.6382(3) 0.3129(2) 0.0600(9) Uani 1 1 d . . .
H7B H 0.1791 0.6606 0.3495 0.072 Uiso 1 1 d R . .
H7A H 0.2225 0.5715 0.3392 0.072 Uiso 1 1 d R . .
O8 O 0.1287(3) 0.5526(6) 0.4253(4) 0.0636(17) Uani 0.60 1 d P . .
H8A H 0.1150 0.4817 0.4092 0.076 Uiso 0.60 1 d PR . .
H8B H 0.1533 0.5523 0.4800 0.076 Uiso 0.60 1 d PR . .
O9 O 1.0000 0.9558(6) 0.7500 0.077(2) Uani 0.80 2 d SP . .
H9A H 0.9633 0.9715 0.7246 0.092 Uiso 0.40 1 d PR . .
H9B H 1.0065 0.8897 0.7782 0.092 Uiso 0.40 1 d PR . .
Zn1 Zn 0.24001(3) 0.77894(5) 0.30076(3) 0.0517(2) Uani 1 1 d . . .
Zn2 Zn 0.0000 0.56340(6) -0.2500 0.0396(2) Uani 1 2 d S . .

loop_
_atom_site_aniso_label
_atom_site_aniso_U_11
_atom_site_aniso_U_22
_atom_site_aniso_U_33
_atom_site_aniso_U_23
_atom_site_aniso_U_13
_atom_site_aniso_U_12
C1 0.036(2) 0.0254(18) 0.041(2) 0.0025(16) 0.0129(17) -0.0127(16)
C2 0.038(2) 0.0286(19) 0.046(2) -0.0017(17) 0.0173(19) -0.0007(17)
C3 0.032(2) 0.035(2) 0.042(2) 0.0109(18) 0.0125(17) -0.0008(18)
C4 0.034(2) 0.044(2) 0.031(2) -0.0017(17) 0.0146(17) -0.0072(18)
C5 0.043(2) 0.029(2) 0.046(2) -0.0064(18) 0.0121(19) -0.0100(17)
C6 0.041(2) 0.0216(17) 0.052(2) 0.0061(18) 0.0168(19) 0.0066(17)
C7 0.044(2) 0.038(2) 0.035(2) -0.0087(19) 0.0056(19) -0.0132(19)
C8 0.046(3) 0.069(3) 0.036(2) 0.015(2) 0.012(2) 0.005(2)
C9 0.058(3) 0.041(2) 0.040(3) -0.004(2) 0.015(2) 0.002(2)
C10 0.040(2) 0.048(2) 0.033(2) -0.0145(18) 0.0130(18) -0.014(2)
C11 0.044(2) 0.056(3) 0.044(2) 0.004(2) 0.022(2) -0.008(2)
C12 0.040(2) 0.040(2) 0.036(2) 0.0122(18) 0.0161(18) -0.0107(18)
C13 0.049(3) 0.0231(18) 0.045(2) -0.0089(16) 0.025(2) -0.0142(17)
C14 0.0228(18) 0.0289(18) 0.036(2) 0.0173(16) 0.0068(16) -0.0036(15)
C15 0.041(2) 0.041(2) 0.047(2) -0.014(2) 0.0126(19) 0.017(2)
C16 0.049(3) 0.044(2) 0.034(2) 0.0084(18) 0.0219(19) -0.021(2)
C17 0.044(2) 0.036(2) 0.044(2) 0.0134(19) 0.018(2) -0.0043(19)
C18 0.055(3) 0.049(3) 0.043(2) 0.002(2) 0.018(2) -0.005(2)
C19 0.042(2) 0.041(2) 0.053(3) -0.017(2) 0.018(2) -0.019(2)
C20 0.055(3) 0.054(3) 0.041(2) 0.003(2) 0.024(2) -0.008(2)
C21 0.050(3) 0.046(3) 0.039(2) -0.006(2) 0.013(2) -0.012(2)
N1 0.0410(19) 0.0292(16) 0.0387(18) 0.0144(14) 0.0171(15) -0.0099(15)
N2 0.042(2) 0.053(2) 0.049(2) 0.0167(18) 0.0201(17) -0.0127(18)
O1 0.059(2) 0.0508(19) 0.0362(16) 0.0021(14) 0.0077(15) 0.0086(16)
O2 0.064(2) 0.0391(16) 0.0356(16) 0.0088(13) 0.0179(15) -0.0034(15)
O3 0.060(2) 0.0499(19) 0.0428(18) 0.0044(15) 0.0158(16) 0.0158(16)
O4 0.0513(19) 0.0493(19) 0.0474(19) 0.0155(15) 0.0163(15) 0.0163(15)
O5 0.064(2) 0.061(2) 0.063(2) -0.0107(18) 0.0210(19) 0.0009(18)
O6 0.067(2) 0.067(2) 0.062(2) -0.008(2) 0.0163(19) 0.024(2)
O7 0.059(2) 0.049(2) 0.057(2) -0.0098(16) 0.0164(17) -0.0123(16)
O8 0.049(3) 0.068(4) 0.049(3) 0.008(3) 0.003(3) -0.007(3)
O9 0.081(5) 0.041(3) 0.100(6) 0.000 0.037(4) 0.000
Zn1 0.0598(4) 0.0424(3) 0.0359(3) 0.0004(2) 0.0095(2) -0.0125(3)
Zn2 0.0367(4) 0.0295(3) 0.0429(4) 0.000 0.0115(3) 0.000

loop_
_atom_type_symbol
_atom_type_description
_atom_type_scat_dispersion_real
_atom_type_scat_dispersion_imag
_atom_type_scat_source
C C 0.0033 0.0016 'International Tables Vol C Tables 4.2.6.8 and 6.1.1.4'
H H 0.0000 0.0000 'International Tables Vol C Tables 4.2.6.8 and 6.1.1.4'
N N 0.0061 0.0033 'International Tables Vol C Tables 4.2.6.8 and 6.1.1.4'
O O 0.0106 0.0060 'International Tables Vol C Tables 4.2.6.8 and 6.1.1.4'
Zn Zn 0.2839 1.4301 'International Tables Vol C Tables 4.2.6.8 and 6.1.1.4'

loop_
_geom_angle_atom_site_label_1
_geom_angle_atom_site_label_2
_geom_angle_atom_site_label_3
_geom_angle
_geom_angle_site_symmetry_1
_geom_angle_site_symmetry_3
_geom_angle_publ_flag
C6 C1 C2 119.0(4) . . ?
C6 C1 C7 119.8(3) . . ?
C2 C1 C7 121.2(4) . . ?
C3 C2 C1 120.0(4) . . ?
C3 C2 H2 120.0 . . ?
C1 C2 H2 120.0 . . ?
C2 C3 C4 120.9(4) . . ?
C2 C3 C8 121.1(4) . . ?
C4 C3 C8 118.0(4) . . ?
C3 C4 C5 121.5(4) . . ?
C3 C4 H4 119.2 . . ?
C5 C4 H4 119.2 . . ?
C6 C5 C4 115.6(4) . . ?
C6 C5 C9 122.8(4) . . ?
C4 C5 C9 121.4(4) . . ?
C1 C6 C5 122.8(4) . . ?
C1 C6 H6 118.6 . . ?
C5 C6 H6 118.6 . . ?
O1 C7 O2 121.8(4) . . ?
O1 C7 C1 121.2(4) . . ?
O2 C7 C1 116.9(3) . . ?
O4 C8 O3 119.6(5) . . ?
O4 C8 C3 121.5(5) . . ?
O3 C8 C3 118.8(4) . . ?
O4 C8 Zn2 63.5(3) . . ?
O3 C8 Zn2 56.1(3) . . ?
C3 C8 Zn2 173.0(4) . . ?
O6 C9 O5 116.5(5) . . ?
O6 C9 C5 119.7(5) . . ?
O5 C9 C5 123.8(4) . . ?
O6 C9 Zn1 65.6(3) . 6_575 ?
O5 C9 Zn1 50.9(3) . 6_575 ?
C5 C9 Zn1 174.5(3) . 6_575 ?
C10 C10 C12 114.6(4) 5_666 . ?
C10 C10 C11 111.1(5) 5_666 . ?
C12 C10 C11 109.5(4) . . ?
C10 C10 H10 106.8 5_666 . ?
C12 C10 H10 107.2 . . ?
C11 C10 H10 107.3 . . ?
C17 C11 C10 113.7(4) . . ?
C17 C11 H11A 108.8 . . ?
C10 C11 H11A 108.8 . . ?
C17 C11 H11B 108.8 . . ?
C10 C11 H11B 108.8 . . ?
H11A C11 H11B 107.7 . . ?
C13 C12 C16 117.6(4) . . ?
C13 C12 C10 122.1(4) . . ?
C16 C12 C10 120.3(4) . . ?
C12 C13 C14 119.7(4) . . ?
C12 C13 H13 120.2 . . ?
C14 C13 H13 120.2 . . ?
N1 C14 C13 123.4(4) . . ?
N1 C14 H14 118.3 . . ?
C13 C14 H14 118.3 . . ?
C16 C15 N1 121.0(4) . . ?
C16 C15 H15 119.5 . . ?
N1 C15 H15 119.5 . . ?
C12 C16 C15 121.8(4) . . ?
C12 C16 H16 119.1 . . ?
C15 C16 H16 119.1 . . ?
C18 C17 C21 120.0(5) . . ?
C18 C17 C11 120.4(4) . . ?
C21 C17 C11 119.1(4) . . ?
C17 C18 C19 120.1(5) . . ?
C17 C18 H18 120.0 . . ?
C19 C18 H18 120.0 . . ?
C18 C19 N2 119.9(4) . . ?
C18 C19 H19 120.0 . . ?
N2 C19 H19 120.0 . . ?
C21 C20 N2 120.0(4) . . ?
C21 C20 H20 120.0 . . ?
N2 C20 H20 120.0 . . ?
C20 C21 C17 120.0(5) . . ?
C20 C21 H21 120.0 . . ?
C17 C21 H21 120.0 . . ?
C14 N1 C15 116.2(4) . . ?
C14 N1 Zn1 120.5(3) . . ?
C15 N1 Zn1 123.3(3) . . ?
C20 N2 C19 120.0(4) . . ?
C20 N2 Zn2 152.7(3) . 3_556 ?
C19 N2 Zn2 79.2(3) . 3_556 ?
C7 O2 Zn1 111.7(3) . . ?
C8 O3 Zn2 95.1(3) . . ?
C8 O4 Zn2 88.0(3) . . ?
C9 O5 Zn1 100.8(3) . 6_575 ?
C9 O6 Zn1 85.8(3) . 6_575 ?
Zn1 O7 H7B 109.5 . . ?
Zn1 O7 H7A 109.4 . . ?
H7B O7 H7A 109.5 . . ?
H8A O8 H8B 109.5 . . ?
H9A O9 H9B 109.5 . . ?
O2 Zn1 O7 96.15(14) . . ?
O2 Zn1 O5 102.89(15) . 6_576 ?
O7 Zn1 O5 104.09(16) . 6_576 ?
O2 Zn1 N1 109.59(15) . . ?
O7 Zn1 N1 98.77(14) . . ?
O5 Zn1 N1 137.64(15) 6_576 . ?
O2 Zn1 O6 158.69(13) . 6_576 ?
O7 Zn1 O6 95.38(14) . 6_576 ?
O5 Zn1 O6 56.79(15) 6_576 6_576 ?
N1 Zn1 O6 86.21(15) . 6_576 ?
O2 Zn1 C9 130.75(14) . 6_576 ?
O7 Zn1 C9 101.94(16) . 6_576 ?
O5 Zn1 C9 28.28(14) 6_576 6_576 ?
N1 Zn1 C9 112.24(15) . 6_576 ?
O6 Zn1 C9 28.54(14) 6_576 6_576 ?
O3 Zn2 O3 148.03(18) . 2_554 ?
O3 Zn2 O4 57.31(13) . . ?
O3 Zn2 O4 97.21(12) 2_554 . ?
O3 Zn2 O4 97.21(12) . 2_554 ?
O3 Zn2 O4 57.31(13) 2_554 2_554 ?
O4 Zn2 O4 82.34(17) . 2_554 ?
O3 Zn2 N2 116.96(13) . 4_545 ?
O3 Zn2 N2 88.98(12) 2_554 4_545 ?
O4 Zn2 N2 173.81(11) . 4_545 ?
O4 Zn2 N2 101.31(12) 2_554 4_545 ?
O3 Zn2 N2 88.98(12) . 3_444 ?
O3 Zn2 N2 116.96(13) 2_554 3_444 ?
O4 Zn2 N2 101.31(12) . 3_444 ?
O4 Zn2 N2 173.81(11) 2_554 3_444 ?
N2 Zn2 N2 75.51(16) 4_545 3_444 ?
O3 Zn2 C8 28.78(13) . . ?
O3 Zn2 C8 123.32(14) 2_554 . ?
O4 Zn2 C8 28.54(13) . . ?
O4 Zn2 C8 89.11(15) 2_554 . ?
N2 Zn2 C8 145.72(14) 4_545 . ?
N2 Zn2 C8 96.47(15) 3_444 . ?
O3 Zn2 C8 123.32(14) . 2_554 ?
O3 Zn2 C8 28.78(13) 2_554 2_554 ?
O4 Zn2 C8 89.11(15) . 2_554 ?
O4 Zn2 C8 28.54(13) 2_554 2_554 ?
N2 Zn2 C8 96.47(15) 4_545 2_554 ?
N2 Zn2 C8 145.72(14) 3_444 2_554 ?
C8 Zn2 C8 107.1(2) . 2_554 ?

loop_
_geom_bond_atom_site_label_1
_geom_bond_atom_site_label_2
_geom_bond_distance
_geom_bond_site_symmetry_2
_geom_bond_publ_flag
C1 C6 1.373(6) . ?
C1 C2 1.390(5) . ?
C1 C7 1.499(6) . ?
C2 C3 1.362(6) . ?
C2 H2 0.9300 . ?
C3 C4 1.365(6) . ?
C3 C8 1.514(7) . ?
C4 C5 1.416(6) . ?
C4 H4 0.9300 . ?
C5 C6 1.402(6) . ?
C5 C9 1.433(7) . ?
C6 H6 0.9300 . ?
C7 O1 1.246(5) . ?
C7 O2 1.264(6) . ?
C8 O4 1.219(5) . ?
C8 O3 1.232(6) . ?
C8 Zn2 2.549(5) . ?
C9 O6 1.235(6) . ?
C9 O5 1.244(6) . ?
C9 Zn1 2.579(5) 6_575 ?
C10 C10 1.489(8) 5_666 ?
C10 C12 1.515(6) . ?
C10 C11 1.570(6) . ?
C10 H10 0.9799 . ?
C11 C17 1.523(7) . ?
C11 H11A 0.9700 . ?
C11 H11B 0.9700 . ?
C12 C13 1.344(6) . ?
C12 C16 1.356(5) . ?
C13 C14 1.403(6) . ?
C13 H13 0.9300 . ?
C14 N1 1.310(5) . ?
C14 H14 0.9300 . ?
C15 C16 1.363(6) . ?
C15 N1 1.382(6) . ?
C15 H15 0.9300 . ?
C16 H16 0.9300 . ?
C17 C18 1.389(6) . ?
C17 C21 1.391(6) . ?
C18 C19 1.390(7) . ?
C18 H18 0.9300 . ?
C19 N2 1.391(6) . ?
C19 H19 0.9300 . ?
C20 C21 1.390(7) . ?
C20 N2 1.390(6) . ?
C20 H20 0.9300 . ?
C21 H21 0.9300 . ?
N1 Zn1 2.045(4) . ?
N2 Zn2 2.481(4) 3_556 ?
O2 Zn1 1.974(3) . ?
O3 Zn2 2.124(3) . ?
O4 Zn2 2.282(4) . ?
O5 Zn1 2.038(4) 6_575 ?
O6 Zn1 2.355(4) 6_575 ?
O7 Zn1 1.999(4) . ?
O7 H7B 0.9600 . ?
O7 H7A 0.9600 . ?
O8 H8A 0.8500 . ?
O8 H8B 0.8500 . ?
O9 H9A 0.8499 . ?
O9 H9B 0.8500 . ?
Zn1 O5 2.038(4) 6_576 ?
Zn1 O6 2.355(4) 6_576 ?
Zn1 C9 2.579(5) 6_576 ?
Zn2 O3 2.124(3) 2_554 ?
Zn2 O4 2.282(4) 2_554 ?
Zn2 N2 2.481(4) 4_545 ?
Zn2 N2 2.481(4) 3_444 ?
Zn2 C8 2.549(5) 2_554 ?
